data_2200489
loop_
_publ_author_name
'Ravikumar, B.'
'Sridhar, B.'
'Rajaram, R. K.'

_publ_section_title
;
 <small>D</small>-Serinium <small>D</small>-serine nitrate
;
_journal_issue 8
_journal_name_full 'Acta Crystallographica Section E'
_journal_page_first o682
_journal_page_last o684
_journal_paper_doi 10.1107/S1600536801009035
_journal_volume 57
_journal_year 2001
_chemical_formula_iupac 'C3 H8 N O3 1+, N O3 1-, C3 H7 N O3'
_chemical_formula_moiety 'C3 H8 N O3 1+, N O3 1-, C3 H7 N O3'
_chemical_formula_sum 'C6 H15 N3 O9'
_chemical_formula_weight 273.21
_chemical_name_common 'D-serinium D-serine nitrate'
_chemical_name_systematic
;
D-serinium D-serine nitrate
;
_space_group_IT_number 4
_symmetry_cell_setting monoclinic
_symmetry_space_group_name_Hall 'P 2yb'
_symmetry_space_group_name_H-M 'P 1 21 1'
_audit_creation_method SHELXL-97
_cell_angle_alpha 90.00
_cell_angle_beta 100.060(10)
_cell_angle_gamma 90.00
_cell_formula_units_Z 2
_cell_length_a 5.9290(10)
_cell_length_b 8.195(7)
_cell_length_c 11.503(2)
_cell_measurement_reflns_used 25
_cell_measurement_temperature 293(2)
_cell_measurement_theta_max 13.934
_cell_measurement_theta_min 9.972
_cell_volume 550.3(5)
_computing_cell_refinement 'CAD-4 Software'
_computing_data_collection 'CAD-4 Software (Enraf-Nonius, 1989)'
_computing_data_reduction 'CAD-4 Software'
_computing_molecular_graphics 'PLATON (Spek, 1999)'
_computing_publication_material SHELXL97
_computing_structure_refinement 'SHELXL97 (Sheldrick, 1997)'
_computing_structure_solution 'SHELXS97 (Sheldrick, 1990)'
_diffrn_ambient_temperature 293(2)
_diffrn_measured_fraction_theta_full .993
_diffrn_measured_fraction_theta_max .993
_diffrn_measurement_device_type 'Enraf-Nonius sealed tube'
_diffrn_measurement_method \w-2\q
_diffrn_radiation_monochromator graphite
_diffrn_radiation_source 'fine-focus sealed tube'
_diffrn_radiation_type MoK\a
_diffrn_radiation_wavelength .71073
_diffrn_reflns_av_R_equivalents .0190
_diffrn_reflns_av_sigmaI/netI .0283
_diffrn_reflns_limit_h_max 7
_diffrn_reflns_limit_h_min -1
_diffrn_reflns_limit_k_max 9
_diffrn_reflns_limit_k_min -1
_diffrn_reflns_limit_l_max 13
_diffrn_reflns_limit_l_min -13
_diffrn_reflns_number 1533
_diffrn_reflns_theta_full 24.98
_diffrn_reflns_theta_max 24.98
_diffrn_reflns_theta_min 1.80
_diffrn_standards_decay_% none
_diffrn_standards_interval_count 3
_diffrn_standards_interval_time 60
_diffrn_standards_number 25
_exptl_absorpt_coefficient_mu .156
_exptl_absorpt_correction_T_max .9883
_exptl_absorpt_correction_T_min .9624
_exptl_absorpt_correction_type '\y scan'
_exptl_absorpt_process_details '(North et al., 1968)'
_exptl_crystal_colour colorless
_exptl_crystal_density_diffrn 1.649
_exptl_crystal_density_meas 1.63
_exptl_crystal_density_method 'flotation in bromoform and xylene'
_exptl_crystal_description needles
_exptl_crystal_F_000 288
_exptl_crystal_size_max .5
_exptl_crystal_size_mid .2
_exptl_crystal_size_min .07
_refine_diff_density_max .163
_refine_diff_density_min -.145
_refine_ls_extinction_coef none
_refine_ls_extinction_method SHELXL97
_refine_ls_goodness_of_fit_ref .947
_refine_ls_hydrogen_treatment noref
_refine_ls_matrix_type full
_refine_ls_number_parameters 166
_refine_ls_number_reflns 1030
_refine_ls_number_restraints 1
_refine_ls_restrained_S_all .946
_refine_ls_R_factor_all .0359
_refine_ls_R_factor_gt .0263
_refine_ls_shift/su_max <0.001
_refine_ls_shift/su_mean .000
_refine_ls_structure_factor_coef Fsqd
_refine_ls_weighting_details 'calc w = 1/[\s^2^(Fo^2^)+(0.0554P)^2^+0.0361P] where P = (Fo^2^+2Fc^2^)/3'
_refine_ls_weighting_scheme calc
_refine_ls_wR_factor_ref .0743
_reflns_number_gt 908
_reflns_number_total 1030
_reflns_threshold_expression I>2\s(I)
_cod_data_source_file na6085.cif
_cod_data_source_block I
_cod_original_sg_symbol_H-M 'P 21'
_cod_database_code 2200489
_cod_database_fobs_code 2200489

loop_
_symmetry_equiv_pos_as_xyz
'x, y, z'
'-x, y+1/2, -z'

loop_
_atom_site_label
_atom_site_fract_x
_atom_site_fract_y
_atom_site_fract_z
_atom_site_U_iso_or_equiv
_atom_site_adp_type
_atom_site_calc_flag
_atom_site_refinement_flags
_atom_site_occupancy
_atom_site_disorder_assembly
_atom_site_disorder_group
_atom_site_type_symbol
N1 .2112(4) .6693(3) .2735(2) .0291(6) Uani d . 1 . . N
O1 .1846(3) .7597(3) .35930(18) .0349(5) Uani d . 1 . . O
O2 .3677(3) .5658(3) .28774(18) .0320(5) Uani d . 1 . . O
O3 .0807(4) .6802(4) .1785(2) .0516(7) Uani d . 1 . . O
O1A -.0492(4) .4171(3) .40845(17) .0342(5) Uani d . 1 . . O
O1B .0050(3) .2719(3) .25099(16) .0298(5) Uani d . 1 . . O
H1B -.1147 .3147 .2187 .045 Uiso calc R 1 . . H
C11 .0427(4) .3090(3) .3623(2) .0219(6) Uani d . 1 . . C
C12 .2213(5) .1976(3) .4321(2) .0238(6) Uani d . 1 . . C
H12 .1604 .0861 .4269 .029 Uiso calc R 1 . . H
N11 .2616(4) .2479(3) .55848(18) .0253(5) Uani d . 1 . . N
H11A .3664 .1830 .5998 .038 Uiso calc R 1 . . H
H11B .1313 .2403 .5866 .038 Uiso calc R 1 . . H
H11C .3111 .3506 .5646 .038 Uiso calc R 1 . . H
C13 .4435(5) .1979(4) .3831(3) .0333(7) Uani d . 1 . . C
H13A .4099 .1742 .2993 .040 Uiso calc R 1 . . H
H13B .5113 .3059 .3928 .040 Uiso calc R 1 . . H
O1C .6033(4) .0821(3) .43978(19) .0361(5) Uani d . 1 . . O
H1C .6771 .1225 .4998 .054 Uiso calc R 1 . . H
O2B .7608(3) .5252(3) -.01191(19) .0351(5) Uani d . 1 . . O
O2A .6496(4) .3634(3) .12392(18) .0350(5) Uani d . 1 . . O
C21 .6142(4) .4583(3) .0366(2) .0231(6) Uani d . 1 . . C
C22 .3617(4) .4921(4) -.0140(2) .0225(6) Uani d . 1 . . C
H22 .3314 .6073 .0003 .027 Uiso calc R 1 . . H
N21 .2126(4) .3924(3) .04927(19) .0245(5) Uani d . 1 . . N
H21A .2486 .4114 .1265 .037 Uiso calc R 1 . . H
H21B .2332 .2871 .0353 .037 Uiso calc R 1 . . H
H21C .0667 .4188 .0240 .037 Uiso calc R 1 . . H
C23 .3054(5) .4630(4) -.1455(2) .0293(7) Uani d . 1 . . C
H23A .1434 .4823 -.1728 .035 Uiso calc R 1 . . H
H23B .3904 .5396 -.1856 .035 Uiso calc R 1 . . H
O2C .3601(4) .3023(3) -.17467(19) .0373(6) Uani d . 1 . . O
H2C .2485 .2431 -.1747 .056 Uiso calc R 1 . . H

loop_
_atom_site_aniso_label
_atom_site_aniso_U_11
_atom_site_aniso_U_22
_atom_site_aniso_U_33
_atom_site_aniso_U_12
_atom_site_aniso_U_13
_atom_site_aniso_U_23
N1 .0256(12) .0321(14) .0294(12) -.0027(12) .0037(10) -.0031(12)
O1 .0355(12) .0329(12) .0365(11) .0026(11) .0067(9) -.0116(10)
O2 .0291(11) .0269(11) .0394(11) .0063(10) .0043(9) -.0013(10)
O3 .0456(13) .0640(18) .0378(13) .0203(13) -.0133(11) -.0139(12)
O1A .0348(11) .0352(12) .0326(10) .0112(10) .0064(9) -.0028(10)
O1B .0252(10) .0370(12) .0254(9) .0058(9) -.0010(7) -.0021(9)
C11 .0194(12) .0213(15) .0258(13) -.0034(12) .0061(10) -.0010(12)
C12 .0269(13) .0203(15) .0240(13) -.0004(12) .0033(11) .0007(12)
N11 .0235(11) .0277(13) .0246(11) .0004(11) .0042(9) .0029(11)
C13 .0306(15) .0407(19) .0305(14) .0139(14) .0110(12) .0071(14)
O1C .0354(12) .0348(12) .0344(11) .0150(11) -.0038(9) -.0028(10)
O2B .0217(10) .0382(14) .0456(12) -.0026(9) .0066(9) -.0011(11)
O2A .0285(11) .0378(12) .0343(11) .0021(10) -.0064(9) .0076(10)
C21 .0210(14) .0193(14) .0288(13) -.0002(12) .0035(11) -.0078(12)
C22 .0205(14) .0179(14) .0289(13) .0003(12) .0034(11) .0017(12)
N21 .0224(12) .0249(13) .0273(11) .0029(10) .0080(9) .0014(11)
C23 .0276(15) .0316(16) .0284(14) -.0019(14) .0045(12) .0061(13)
O2C .0392(12) .0383(13) .0352(11) -.0006(11) .0084(10) -.0094(10)

loop_
_atom_type_symbol
_atom_type_description
_atom_type_scat_dispersion_real
_atom_type_scat_dispersion_imag
_atom_type_scat_source
C C .0033 .0016 'International Tables Vol C Tables 4.2.6.8 and 6.1.1.4'
H H .0000 .0000 'International Tables Vol C Tables 4.2.6.8 and 6.1.1.4'
O O .0106 .0060 'International Tables Vol C Tables 4.2.6.8 and 6.1.1.4'
N N .0061 .0033 'International Tables Vol C Tables 4.2.6.8 and 6.1.1.4'

loop_
_geom_angle_atom_site_label_1
_geom_angle_atom_site_label_2
_geom_angle_atom_site_label_3
_geom_angle
O3 N1 O2 120.4(2)
O3 N1 O1 120.4(2)
O2 N1 O1 119.2(2)
C11 O1B H1B 109.5
O1A C11 O1B 126.3(3)
O1A C11 C12 122.3(2)
O1B C11 C12 111.4(2)
N11 C12 C11 109.1(2)
N11 C12 C13 111.1(2)
C11 C12 C13 111.9(2)
N11 C12 H12 108.2
C11 C12 H12 108.2
C13 C12 H12 108.2
C12 N11 H11A 109.5
C12 N11 H11B 109.5
H11A N11 H11B 109.5
C12 N11 H11C 109.5
H11A N11 H11C 109.5
H11B N11 H11C 109.5
O1C C13 C12 112.4(2)
O1C C13 H13A 109.1
C12 C13 H13A 109.1
O1C C13 H13B 109.1
C12 C13 H13B 109.1
H13A C13 H13B 107.9
C13 O1C H1C 109.5
O2B C21 O2A 126.9(2)
O2B C21 C22 117.6(2)
O2A C21 C22 115.5(2)
N21 C22 C23 111.0(2)
N21 C22 C21 109.8(2)
C23 C22 C21 112.5(2)
N21 C22 H22 107.8
C23 C22 H22 107.8
C21 C22 H22 107.8
C22 N21 H21A 109.5
C22 N21 H21B 109.5
H21A N21 H21B 109.5
C22 N21 H21C 109.5
H21A N21 H21C 109.5
H21B N21 H21C 109.5
O2C C23 C22 111.5(2)
O2C C23 H23A 109.3
C22 C23 H23A 109.3
O2C C23 H23B 109.3
C22 C23 H23B 109.3
H23A C23 H23B 108.0
C23 O2C H2C 109.5

loop_
_geom_bond_atom_site_label_1
_geom_bond_atom_site_label_2
_geom_bond_site_symmetry_2
_geom_bond_distance
_geom_bond_publ_flag
N1 O3 . 1.227(3) ?
N1 O2 . 1.247(3) ?
N1 O1 . 1.266(3) ?
O1A C11 . 1.210(3) yes
O1B C11 . 1.297(3) yes
O1B H1B . .8200 ?
C11 C12 . 1.518(4) ?
C12 N11 . 1.490(3) ?
C12 C13 . 1.520(4) ?
C12 H12 . .9800 ?
N11 H11A . .8900 ?
N11 H11B . .8900 ?
N11 H11C . .8900 ?
C13 O1C . 1.417(4) ?
C13 H13A . .9700 ?
C13 H13B . .9700 ?
O1C H1C . .8200 ?
O2B C21 . 1.240(4) yes
O2A C21 . 1.259(4) yes
C21 C22 . 1.534(3) ?
C22 N21 . 1.485(3) ?
C22 C23 . 1.510(4) ?
C22 H22 . .9800 ?
N21 H21A . .8900 ?
N21 H21B . .8900 ?
N21 H21C . .8900 ?
C23 O2C . 1.411(4) ?
C23 H23A . .9700 ?
C23 H23B . .9700 ?
O2C H2C . .8200 ?

loop_
_geom_hbond_atom_site_label_D
_geom_hbond_atom_site_label_H
_geom_hbond_atom_site_label_A
_geom_hbond_site_symmetry_A
_geom_hbond_distance_DH
_geom_hbond_distance_HA
_geom_hbond_distance_DA
_geom_hbond_angle_DHA
N11 H11A O2 2_646 .89 2.09 2.972(3) 170
N11 H11B O1 2_546 .89 2.08 2.963(3) 171
N11 H11C O1C 2_656 .89 1.97 2.853(4) 173
O1C H1C O1 2_646 .82 2.02 2.833(3) 168
O1C H1C O2 2_646 .82 2.55 3.112(3) 127
O1B H1B O2A 1_455 .82 1.66 2.462(3) 164
N21 H21A O2 . .89 2.25 3.084(3) 155
N21 H21A O1B . .89 2.48 2.979(3) 116
N21 H21A O3 . .89 2.53 2.965(4) 111
N21 H21B O2B 2_645 .89 2.16 3.048(4) 172
N21 H21C O2B 1_455 .89 1.99 2.863(3) 167
O2C H2C O3 2_545 .82 2.01 2.792(3) 159

loop_
_geom_torsion_atom_site_label_1
_geom_torsion_atom_site_label_2
_geom_torsion_atom_site_label_3
_geom_torsion_atom_site_label_4
_geom_torsion
_geom_torsion_publ_flag
O1A C11 C12 N11 -1.5(3) yes
O1B C11 C12 N11 178.7(2) ?
O1A C11 C12 C13 -124.8(3) ?
O1B C11 C12 C13 55.4(3) ?
N11 C12 C13 O1C 63.8(3) yes
C11 C12 C13 O1C -174.0(2) ?
O2B C21 C22 N21 175.7(2) ?
O2A C21 C22 N21 -3.9(3) yes
O2B C21 C22 C23 51.6(3) ?
O2A C21 C22 C23 -128.0(3) ?
N21 C22 C23 O2C -66.4(3) yes
C21 C22 C23 O2C 57.0(3) ?
